data_4031836
loop_
_publ_author_name
'Li, Xia'
'Han, Jianguang'
'Jones, Alexander X.'
'Lei, Xiaoguang'

_publ_section_title
;
 Chiral Boron Complex-Promoted Asymmetric Diels-Alder Cycloaddition and
 Its Application in Natural Product Synthesis.
;
_journal_issue 2
_journal_name_full 'The Journal of organic chemistry'
_journal_page_first 458
_journal_page_last 468
_journal_paper_doi 10.1021/acs.joc.5b02248
_journal_volume 81
_journal_year 2016
_chemical_formula_moiety 'C48 H52 O10'
_chemical_formula_sum 'C48 H51 O10'
_chemical_formula_weight 787.89
_chemical_name_systematic
;
 ? 
;
_space_group_crystal_system monoclinic
_space_group_IT_number 15
_space_group_name_Hall '-C 2yc'
_space_group_name_H-M_alt 'C 1 2/c 1'
_symmetry_space_group_name_Hall '-C 2yc'
_symmetry_space_group_name_H-M 'C 1 2/c 1'
_atom_sites_solution_hydrogens geom
_atom_sites_solution_primary direct
_atom_sites_solution_secondary difmap
_audit_creation_date 2015-11-06
_audit_creation_method
;
  Olex2 1.2-ac2
  (compiled 2012.03.06 svn.r2239, GUI svn.r4109)
;
_cell_angle_alpha 90.00
_cell_angle_beta 105.307(2)
_cell_angle_gamma 90.00
_cell_formula_units_Z 8
_cell_length_a 31.426(3)
_cell_length_b 13.9013(12)
_cell_length_c 21.3552(17)
_cell_measurement_temperature 293(2)
_cell_volume 8998.3(14)
_computing_molecular_graphics
;
O. V. Dolomanov, L. J. Bourhis, R. J. Gildea, J. A. K. Howard and H. Puschmann,
OLEX2: a complete structure solution, refinement and analysis program.
J. Appl. Cryst. (2009). 42, 339-341.
;
_computing_publication_material
;
O. V. Dolomanov, L. J. Bourhis, R. J. Gildea, J. A. K. Howard and H. Puschmann,
OLEX2: a complete structure solution, refinement and analysis program.
J. Appl. Cryst. (2009). 42, 339-341.
;
_computing_structure_refinement
;
XL, G.M. Sheldrick, Acta Cryst.
(2008). A64, 112-122
;
_computing_structure_solution
;
XS, G.M. Sheldrick, Acta Cryst.
(2008). A64, 112-122
;
_diffrn_ambient_temperature 293(2)
_diffrn_measured_fraction_theta_full 0.999
_diffrn_measured_fraction_theta_max 0.999
_diffrn_measurement_device_type 'Rigaku Saturn724 CCD'
_diffrn_radiation_monochromator graphite
_diffrn_radiation_type 'MO K\a'
_diffrn_radiation_wavelength 0.71073
_diffrn_reflns_av_R_equivalents 0.0651
_diffrn_reflns_av_unetI/netI 0.1003
_diffrn_reflns_limit_h_max 33
_diffrn_reflns_limit_h_min -36
_diffrn_reflns_limit_k_max 16
_diffrn_reflns_limit_k_min -16
_diffrn_reflns_limit_l_max 25
_diffrn_reflns_limit_l_min -15
_diffrn_reflns_number 19264
_diffrn_reflns_theta_full 24.71
_diffrn_reflns_theta_max 24.71
_diffrn_reflns_theta_min 2.08
_diffrn_source 'fine-focus sealed tube'
_diffrn_source_current 35.0
_diffrn_source_power 1.575
_diffrn_source_voltage 45.0
_exptl_absorpt_coefficient_mu 0.081
_exptl_absorpt_correction_T_max 1.0000
_exptl_absorpt_correction_T_min 0.6954
_exptl_absorpt_correction_type multi-scan
_exptl_absorpt_process_details 'SADABS; Bruker, 2000'
_exptl_crystal_colour colorless
_exptl_crystal_density_diffrn 1.163
_exptl_crystal_density_method 'not measured'
_exptl_crystal_description block
_exptl_crystal_F_000 3352
_exptl_crystal_size_max 0.431
_exptl_crystal_size_mid 0.214
_exptl_crystal_size_min 0.128
_platon_squeeze_details
;
;
_refine_diff_density_max 0.641
_refine_diff_density_min -0.428
_refine_diff_density_rms 0.047
_refine_ls_extinction_coef 0.00051(6)
_refine_ls_extinction_expression Fc^*^=kFc[1+0.001xFc^2^\l^3^/sin(2\q)]^-1/4^
_refine_ls_extinction_method SHELXL
_refine_ls_goodness_of_fit_ref 1.019
_refine_ls_hydrogen_treatment mixed
_refine_ls_matrix_type full
_refine_ls_number_parameters 537
_refine_ls_number_reflns 7665
_refine_ls_number_restraints 14
_refine_ls_restrained_S_all 1.031
_refine_ls_R_factor_all 0.1284
_refine_ls_R_factor_gt 0.0603
_refine_ls_shift/su_max 0.000
_refine_ls_shift/su_mean 0.000
_refine_ls_structure_factor_coef Fsqd
_refine_ls_weighting_details 'calc w=1/[\s^2^(Fo^2^)+(0.0387P)^2^+0.0000P] where P=(Fo^2^+2Fc^2^)/3'
_refine_ls_weighting_scheme calc
_refine_ls_wR_factor_gt 0.1311
_refine_ls_wR_factor_ref 0.1434
_reflns_number_gt 3232
_reflns_number_total 7665
_reflns_threshold_expression >2sigma(I)
_cod_data_source_file jo5b02248_si_002.cif
_cod_data_source_block framem
_cod_original_cell_volume 8998.2(13)
_cod_database_code 4031836

loop_
_space_group_symop_id
_space_group_symop_operation_xyz
1 'x, y, z'
2 '-x, y, -z+1/2'
3 'x+1/2, y+1/2, z'
4 '-x+1/2, y+1/2, -z+1/2'
5 '-x, -y, -z'
6 'x, -y, z-1/2'
7 '-x+1/2, -y+1/2, -z'
8 'x+1/2, -y+1/2, z-1/2'

loop_
_atom_site_label
_atom_site_type_symbol
_atom_site_fract_x
_atom_site_fract_y
_atom_site_fract_z
_atom_site_U_iso_or_equiv
_atom_site_adp_type
_atom_site_occupancy
_atom_site_symmetry_multiplicity
_atom_site_calc_flag
_atom_site_refinement_flags
C7 C 0.69603(12) 0.4555(3) 0.38805(17) 0.0470(10) Uani 1 1 d .
H7 H 0.6886(9) 0.518(2) 0.4034(14) 0.056 Uiso 1 1 d .
C1 C 0.66946(11) 0.4194(3) 0.33168(17) 0.0469(9) Uani 1 1 d .
C2 C 0.79843(11) 0.5427(2) 0.36971(16) 0.0469(9) Uani 1 1 d .
C3 C 0.73535(11) 0.4120(3) 0.42310(17) 0.0474(9) Uani 1 1 d .
C4 C 0.73075(11) 0.5594(2) 0.28122(16) 0.0456(9) Uani 1 1 d .
C5 C 0.81302(12) 0.4752(3) 0.33227(18) 0.0530(10) Uani 1 1 d .
C6 C 0.75801(11) 0.5861(2) 0.34157(16) 0.0439(9) Uani 1 1 d .
H6 H 0.7487 0.6355 0.3641 0.053 Uiso 1 1 calc R
C8 C 0.63151(11) 0.4766(2) 0.28925(15) 0.0459(9) Uani 1 1 d .
H8 H 0.6100 0.4293 0.2659 0.055 Uiso 1 1 calc R
C9 C 0.64539(10) 0.5369(2) 0.23633(15) 0.0457(9) Uani 1 1 d .
H9 H 0.6535 0.4914 0.2064 0.055 Uiso 1 1 calc R
C10 C 0.74553(13) 0.3231(3) 0.40066(19) 0.0566(10) Uani 1 1 d .
C11 C 0.71773(13) 0.2802(3) 0.34714(19) 0.0629(11) Uani 1 1 d .
H11 H 0.7238 0.2188 0.3345 0.075 Uiso 1 1 calc R
C12 C 0.57219(11) 0.5269(3) 0.15430(17) 0.0519(10) Uani 1 1 d .
C13 C 0.82278(11) 0.5590(2) 0.44032(16) 0.0494(9) Uani 1 1 d .
H13 H 0.8542 0.5529 0.4428 0.059 Uiso 1 1 calc R
C14 C 0.81261(11) 0.4802(2) 0.48562(15) 0.0489(9) Uani 1 1 d .
H14 H 0.8238 0.4191 0.4734 0.059 Uiso 1 1 calc R
C15 C 0.74680(12) 0.4908(3) 0.24580(17) 0.0535(10) Uani 1 1 d .
C16 C 0.60777(11) 0.5378(3) 0.32734(17) 0.0523(10) Uani 1 1 d .
H16 H 0.6081 0.5178 0.3690 0.063 Uiso 1 1 calc R
C17 C 0.68525(12) 0.6013(3) 0.26339(16) 0.0478(9) Uani 1 1 d .
C18 C 0.60570(11) 0.5948(2) 0.19717(16) 0.0493(9) Uani 1 1 d .
H18 H 0.6164 0.6378 0.1683 0.059 Uiso 1 1 calc R
C19 C 0.57946(12) 0.4911(3) 0.09675(18) 0.0572(10) Uani 1 1 d .
C20 C 0.78823(12) 0.4500(3) 0.27055(18) 0.0608(11) Uani 1 1 d .
H20 H 0.7993 0.4061 0.2459 0.073 Uiso 1 1 calc R
C21 C 0.68065(13) 0.3293(3) 0.31240(19) 0.0569(10) Uani 1 1 d .
C22 C 0.58554(11) 0.6583(2) 0.24109(17) 0.0553(10) Uani 1 1 d U
H22A H 0.6011 0.7193 0.2476 0.066 Uiso 1 1 calc R
H22B H 0.5551 0.6717 0.2183 0.066 Uiso 1 1 calc R
C23 C 0.76341(12) 0.4678(3) 0.47848(18) 0.0520(10) Uani 1 1 d .
C24 C 0.81952(12) 0.6791(3) 0.5259(2) 0.0610(11) Uani 1 1 d .
C25 C 0.54944(12) 0.4313(3) 0.05519(18) 0.0599(11) Uani 1 1 d .
H25 H 0.5551 0.4085 0.0172 0.072 Uiso 1 1 calc R
C26 C 0.83880(11) 0.5028(3) 0.55655(16) 0.0571(10) Uani 1 1 d .
H26 H 0.8294 0.4566 0.5848 0.069 Uiso 1 1 calc R
C27 C 0.53356(12) 0.4979(3) 0.16856(18) 0.0631(11) Uani 1 1 d .
H27 H 0.5280 0.5185 0.2070 0.076 Uiso 1 1 calc R
C28 C 0.81675(11) 0.6583(3) 0.46462(19) 0.0553(10) Uani 1 1 d .
H28 H 0.8107 0.7082 0.4346 0.066 Uiso 1 1 calc R
C30 C 0.58652(11) 0.6177(3) 0.30567(17) 0.0513(10) Uani 1 1 d U
C31 C 0.50296(12) 0.4389(3) 0.1270(2) 0.0676(12) Uani 1 1 d .
H31 H 0.4770 0.4218 0.1372 0.081 Uiso 1 1 calc R
C32 C 0.82851(12) 0.6040(3) 0.57748(18) 0.0664(11) Uani 1 1 d .
H32A H 0.8030 0.5996 0.5949 0.080 Uiso 1 1 calc R
H32B H 0.8533 0.6251 0.6124 0.080 Uiso 1 1 calc R
C33 C 0.51128(13) 0.4061(3) 0.0709(2) 0.0640(11) Uani 1 1 d .
C35 C 0.79703(15) 0.1929(3) 0.4107(2) 0.1144(18) Uani 1 1 d .
H35A H 0.8002 0.2035 0.3678 0.172 Uiso 1 1 calc R
H35B H 0.7752 0.1441 0.4094 0.172 Uiso 1 1 calc R
H35C H 0.8248 0.1724 0.4386 0.172 Uiso 1 1 calc R
C37 C 0.81226(13) 0.7786(3) 0.5484(2) 0.0863(14) Uani 1 1 d .
H37A H 0.8066 0.8221 0.5121 0.129 Uiso 1 1 calc R
H37B H 0.8381 0.7992 0.5807 0.129 Uiso 1 1 calc R
H37C H 0.7874 0.7783 0.5666 0.129 Uiso 1 1 calc R
C39 C 0.56281(12) 0.6757(3) 0.34611(18) 0.0750(13) Uani 1 1 d .
H39A H 0.5317 0.6758 0.3254 0.113 Uiso 1 1 calc R
H39B H 0.5737 0.7406 0.3501 0.113 Uiso 1 1 calc R
H39C H 0.5680 0.6475 0.3885 0.113 Uiso 1 1 calc R
C41 C 0.87005(14) 0.3641(3) 0.3266(2) 0.1140(19) Uani 1 1 d .
H41A H 0.8741 0.3914 0.2873 0.171 Uiso 1 1 calc R
H41B H 0.8497 0.3112 0.3162 0.171 Uiso 1 1 calc R
H41C H 0.8979 0.3415 0.3530 0.171 Uiso 1 1 calc R
C42 C 0.94748(16) 0.3713(4) 0.57580(19) 0.0832(14) Uani 1 1 d .
H42 H 0.9573 0.3080 0.5782 0.100 Uiso 1 1 calc R
C40 C 0.97577(19) 0.4446(6) 0.5781(2) 0.1032(18) Uani 1 1 d U
C38 C 0.96234(16) 0.5402(5) 0.5714(2) 0.0927(16) Uani 1 1 d .
H38 H 0.9823 0.5896 0.5714 0.111 Uiso 1 1 calc R
C36 C 0.91739(14) 0.5590(3) 0.56473(18) 0.0751(13) Uani 1 1 d .
H36 H 0.9076 0.6224 0.5607 0.090 Uiso 1 1 calc R
C34 C 0.88742(12) 0.4866(3) 0.56394(16) 0.0576(11) Uani 1 1 d .
C29 C 0.90363(15) 0.3915(4) 0.56990(18) 0.0691(12) Uani 1 1 d .
C44 C 0.88531(15) 0.2234(3) 0.5721(2) 0.1149(18) Uani 1 1 d .
H44A H 0.8994 0.2103 0.5382 0.172 Uiso 1 1 calc R
H44B H 0.8596 0.1835 0.5664 0.172 Uiso 1 1 calc R
H44C H 0.9055 0.2100 0.6134 0.172 Uiso 1 1 calc R
C45 C 0.62773(13) 0.4846(3) 0.0267(2) 0.0940(15) Uani 1 1 d .
H45A H 0.6052 0.5047 -0.0108 0.141 Uiso 1 1 calc R
H45B H 0.6288 0.4156 0.0284 0.141 Uiso 1 1 calc R
H45C H 0.6558 0.5091 0.0240 0.141 Uiso 1 1 calc R
C46 C 0.48729(14) 0.3089(3) -0.0244(2) 0.0959(15) Uani 1 1 d .
H46A H 0.4925 0.3596 -0.0520 0.144 Uiso 1 1 calc R
H46B H 0.4622 0.2719 -0.0471 0.144 Uiso 1 1 calc R
H46C H 0.5128 0.2680 -0.0124 0.144 Uiso 1 1 calc R
C47 C 0.72580(14) 0.3809(4) 0.1574(2) 0.1119(18) Uani 1 1 d .
H47A H 0.6998 0.3669 0.1233 0.168 Uiso 1 1 calc R
H47B H 0.7303 0.3313 0.1897 0.168 Uiso 1 1 calc R
H47C H 0.7508 0.3839 0.1397 0.168 Uiso 1 1 calc R
C48 C 0.65907(15) 0.1961(3) 0.2386(2) 0.120(2) Uani 1 1 d .
H48A H 0.6345 0.1766 0.2037 0.181 Uiso 1 1 calc R
H48B H 0.6614 0.1543 0.2751 0.181 Uiso 1 1 calc R
H48C H 0.6857 0.1923 0.2246 0.181 Uiso 1 1 calc R
O1 O 0.74521(8) 0.5081(2) 0.51535(12) 0.0712(8) Uani 1 1 d .
O2 O 0.68077(8) 0.68613(19) 0.27475(12) 0.0675(8) Uani 1 1 d .
O3 O 0.87266(10) 0.3217(2) 0.56949(14) 0.0904(9) Uani 1 1 d .
O4 O 0.78367(9) 0.27985(19) 0.43507(13) 0.0798(9) Uani 1 1 d .
O6 O 0.85311(8) 0.43467(19) 0.36096(12) 0.0754(8) Uani 1 1 d .
O7 O 0.72067(8) 0.4695(2) 0.18571(12) 0.0804(9) Uani 1 1 d .
O8 O 0.65263(8) 0.29274(19) 0.25685(13) 0.0759(8) Uani 1 1 d .
O9 O 0.61806(8) 0.52063(19) 0.08362(12) 0.0708(8) Uani 1 1 d .
O10 O 0.47904(9) 0.3494(2) 0.03274(14) 0.0836(9) Uani 1 1 d .
O5 O 1.02022(12) 0.4072(4) 0.58357(19) 0.1507(16) Uani 1 1 d U
C1A C 1.0468(2) 0.4715(5) 0.5949(3) 0.148(2) Uani 1 1 d U
H1AA H 1.0411 0.5150 0.5587 0.222 Uiso 1 1 calc R
H1AB H 1.0760 0.4454 0.6020 0.222 Uiso 1 1 calc R
H1AC H 1.0446 0.5055 0.6330 0.222 Uiso 1 1 calc R

loop_
_atom_site_aniso_label
_atom_site_aniso_U_11
_atom_site_aniso_U_22
_atom_site_aniso_U_33
_atom_site_aniso_U_23
_atom_site_aniso_U_13
_atom_site_aniso_U_12
C7 0.049(2) 0.041(2) 0.056(3) 0.001(2) 0.023(2) 0.000(2)
C1 0.050(2) 0.043(2) 0.051(2) 0.0018(19) 0.0194(19) -0.0024(19)
C2 0.046(2) 0.045(2) 0.052(2) -0.0018(19) 0.0171(19) -0.0026(19)
C3 0.048(2) 0.039(2) 0.057(2) 0.0032(19) 0.0171(19) 0.0016(19)
C4 0.044(2) 0.051(2) 0.046(2) -0.0040(19) 0.0175(18) -0.0049(19)
C5 0.047(2) 0.056(3) 0.058(3) -0.007(2) 0.019(2) 0.002(2)
C6 0.047(2) 0.041(2) 0.047(2) -0.0046(18) 0.0179(18) -0.0025(18)
C8 0.048(2) 0.044(2) 0.047(2) -0.0026(18) 0.0134(18) -0.0062(18)
C9 0.046(2) 0.046(2) 0.046(2) -0.0062(18) 0.0133(17) -0.0005(18)
C10 0.057(3) 0.043(2) 0.069(3) 0.006(2) 0.015(2) 0.006(2)
C11 0.063(3) 0.039(2) 0.087(3) -0.006(2) 0.020(2) 0.004(2)
C12 0.048(2) 0.058(3) 0.047(2) 0.003(2) 0.0073(19) -0.002(2)
C13 0.045(2) 0.051(2) 0.050(2) -0.0059(19) 0.0101(18) 0.0021(18)
C14 0.048(2) 0.045(2) 0.050(2) -0.0057(19) 0.0075(18) 0.0069(19)
C15 0.049(2) 0.066(3) 0.048(2) -0.012(2) 0.019(2) -0.009(2)
C16 0.049(2) 0.059(3) 0.049(2) -0.003(2) 0.0139(18) -0.001(2)
C17 0.054(3) 0.051(3) 0.040(2) -0.0020(19) 0.0144(18) -0.004(2)
C18 0.050(2) 0.050(2) 0.046(2) 0.0000(19) 0.0105(18) -0.0037(19)
C19 0.052(3) 0.066(3) 0.052(3) -0.002(2) 0.011(2) -0.006(2)
C20 0.053(3) 0.069(3) 0.069(3) -0.019(2) 0.030(2) -0.002(2)
C21 0.060(3) 0.049(3) 0.064(3) -0.014(2) 0.021(2) -0.011(2)
C22 0.048(2) 0.050(2) 0.064(3) -0.001(2) 0.0099(19) 0.0015(19)
C23 0.058(3) 0.046(2) 0.053(3) 0.003(2) 0.016(2) 0.008(2)
C24 0.053(3) 0.054(3) 0.069(3) -0.018(2) 0.003(2) 0.008(2)
C25 0.061(3) 0.067(3) 0.050(2) -0.005(2) 0.011(2) -0.014(2)
C26 0.060(3) 0.058(3) 0.050(2) -0.001(2) 0.009(2) 0.006(2)
C27 0.053(3) 0.075(3) 0.059(3) 0.002(2) 0.010(2) -0.006(2)
C28 0.053(2) 0.045(2) 0.060(3) -0.004(2) 0.000(2) 0.0031(19)
C30 0.048(2) 0.056(3) 0.050(2) -0.008(2) 0.0146(19) -0.004(2)
C31 0.055(3) 0.079(3) 0.067(3) -0.001(2) 0.013(2) -0.018(2)
C32 0.067(3) 0.071(3) 0.056(3) -0.013(2) 0.008(2) 0.006(2)
C33 0.060(3) 0.063(3) 0.059(3) -0.002(2) 0.000(2) -0.015(2)
C35 0.108(4) 0.071(3) 0.148(5) -0.010(3) 0.005(3) 0.043(3)
C37 0.088(3) 0.067(3) 0.095(3) -0.028(3) 0.009(3) 0.010(3)
C39 0.067(3) 0.084(3) 0.079(3) -0.019(2) 0.027(2) 0.005(2)
C41 0.095(4) 0.115(4) 0.124(4) -0.046(3) 0.015(3) 0.047(3)
C42 0.070(3) 0.099(4) 0.082(3) 0.014(3) 0.022(3) 0.028(3)
C40 0.090(3) 0.161(6) 0.052(3) 0.025(4) 0.007(3) -0.010(4)
C38 0.072(4) 0.126(5) 0.072(3) 0.018(3) 0.004(3) -0.030(3)
C36 0.058(3) 0.092(4) 0.065(3) 0.003(2) -0.002(2) -0.003(3)
C34 0.051(3) 0.069(3) 0.048(2) 0.001(2) 0.0045(19) 0.008(2)
C29 0.063(3) 0.084(4) 0.059(3) 0.013(2) 0.013(2) 0.016(3)
C44 0.124(4) 0.073(4) 0.156(5) 0.034(3) 0.051(4) 0.032(3)
C45 0.093(3) 0.118(4) 0.085(3) -0.036(3) 0.048(3) -0.034(3)
C46 0.092(4) 0.099(4) 0.086(4) -0.028(3) 0.004(3) -0.026(3)
C47 0.105(4) 0.141(5) 0.087(4) -0.060(3) 0.022(3) -0.006(3)
C48 0.108(4) 0.088(4) 0.147(5) -0.070(4) 0.001(3) 0.006(3)
O1 0.0608(18) 0.087(2) 0.0682(19) -0.0154(16) 0.0211(14) 0.0064(15)
O2 0.0578(17) 0.0513(18) 0.0829(19) -0.0048(15) 0.0002(14) -0.0009(14)
O3 0.085(2) 0.068(2) 0.120(2) 0.0215(19) 0.0281(19) 0.0167(19)
O4 0.0678(19) 0.0505(18) 0.108(2) -0.0024(16) -0.0005(16) 0.0173(15)
O6 0.0534(18) 0.082(2) 0.087(2) -0.0262(16) 0.0113(15) 0.0159(15)
O7 0.0706(19) 0.109(3) 0.0570(18) -0.0380(17) 0.0092(15) 0.0052(17)
O8 0.0722(19) 0.065(2) 0.084(2) -0.0334(16) 0.0092(15) 0.0003(15)
O9 0.0615(18) 0.096(2) 0.0601(18) -0.0192(15) 0.0253(14) -0.0218(16)
O10 0.079(2) 0.089(2) 0.076(2) -0.0156(18) 0.0088(16) -0.0366(17)
O5 0.092(3) 0.220(4) 0.149(3) 0.013(3) 0.048(3) -0.021(3)
C1A 0.152(3) 0.152(3) 0.141(3) 0.0021(19) 0.0370(19) -0.0155(19)

loop_
_atom_type_symbol
_atom_type_description
_atom_type_scat_dispersion_real
_atom_type_scat_dispersion_imag
_atom_type_scat_source
C C 0.0033 0.0016 'International Tables Vol C Tables 4.2.6.8 and 6.1.1.4'
H H 0.0000 0.0000 'International Tables Vol C Tables 4.2.6.8 and 6.1.1.4'
O O 0.0106 0.0060 'International Tables Vol C Tables 4.2.6.8 and 6.1.1.4'

loop_
_geom_angle_atom_site_label_1
_geom_angle_atom_site_label_2
_geom_angle_atom_site_label_3
_geom_angle
C1 C7 C3 124.0(4)
C7 C1 C8 122.3(3)
C7 C1 C21 116.6(3)
C21 C1 C8 121.0(3)
C5 C2 C6 116.6(3)
C5 C2 C13 121.1(3)
C6 C2 C13 121.9(3)
C7 C3 C23 116.9(3)
C10 C3 C7 116.7(3)
C10 C3 C23 126.3(3)
C6 C4 C17 116.3(3)
C15 C4 C6 117.5(3)
C15 C4 C17 125.9(3)
C2 C5 C20 122.0(4)
O6 C5 C2 115.2(3)
O6 C5 C20 122.7(3)
C2 C6 C4 123.4(3)
C1 C8 C9 112.8(3)
C16 C8 C1 113.4(3)
C16 C8 C9 111.2(3)
C17 C9 C8 113.6(3)
C17 C9 C18 111.5(3)
C18 C9 C8 109.5(3)
C11 C10 C3 121.1(4)
O4 C10 C3 117.0(3)
O4 C10 C11 121.9(4)
C10 C11 C21 119.4(4)
C19 C12 C18 120.0(3)
C27 C12 C18 123.6(3)
C27 C12 C19 116.4(3)
C2 C13 C14 112.5(3)
C28 C13 C2 113.8(3)
C28 C13 C14 111.6(3)
C13 C14 C26 108.8(3)
C23 C14 C13 112.9(3)
C23 C14 C26 112.5(3)
C20 C15 C4 120.7(3)
O7 C15 C4 116.5(3)
O7 C15 C20 122.8(3)
C30 C16 C8 124.4(3)
C4 C17 C9 120.2(3)
O2 C17 C4 118.6(3)
O2 C17 C9 121.1(3)
C9 C18 C22 112.0(3)
C12 C18 C9 109.6(3)
C12 C18 C22 113.0(3)
C25 C19 C12 122.2(4)
O9 C19 C12 115.4(3)
O9 C19 C25 122.3(4)
C5 C20 C15 119.5(4)
C11 C21 C1 121.9(3)
O8 C21 C1 115.7(4)
O8 C21 C11 122.4(4)
C30 C22 C18 115.9(3)
C3 C23 C14 120.7(3)
O1 C23 C3 118.0(3)
O1 C23 C14 121.2(3)
C28 C24 C32 121.9(4)
C28 C24 C37 122.9(4)
C32 C24 C37 115.1(4)
C33 C25 C19 119.1(4)
C32 C26 C14 111.8(3)
C34 C26 C14 109.4(3)
C34 C26 C32 113.0(3)
C12 C27 C31 121.9(4)
C24 C28 C13 124.2(3)
C16 C30 C22 122.2(3)
C16 C30 C39 122.0(4)
C22 C30 C39 115.8(3)
C33 C31 C27 119.7(4)
C24 C32 C26 116.1(3)
C31 C33 C25 120.6(4)
C31 C33 O10 115.5(4)
O10 C33 C25 123.9(4)
C40 C42 C29 118.9(5)
C42 C40 C38 122.7(6)
C42 C40 O5 110.0(6)
C38 C40 O5 127.2(6)
C40 C38 C36 117.2(5)
C34 C36 C38 122.1(4)
C36 C34 C26 124.2(4)
C36 C34 C29 117.1(4)
C29 C34 C26 118.7(4)
C42 C29 C34 121.9(5)
O3 C29 C42 123.1(5)
O3 C29 C34 115.0(4)
C29 O3 C44 119.3(4)
C10 O4 C35 118.6(3)
C5 O6 C41 118.9(3)
C15 O7 C47 119.3(3)
C21 O8 C48 118.6(3)
C19 O9 C45 117.9(3)
C33 O10 C46 117.6(3)
C1A O5 C40 110.4(6)

loop_
_geom_bond_atom_site_label_1
_geom_bond_atom_site_label_2
_geom_bond_distance
C7 C1 1.366(4)
C7 C3 1.402(4)
C1 C8 1.518(4)
C1 C21 1.392(4)
C2 C5 1.387(4)
C2 C6 1.391(4)
C2 C13 1.517(4)
C3 C10 1.393(5)
C3 C23 1.493(5)
C4 C6 1.396(4)
C4 C15 1.392(4)
C4 C17 1.497(4)
C5 C20 1.387(4)
C5 O6 1.368(4)
C8 C9 1.559(4)
C8 C16 1.504(4)
C9 C17 1.524(4)
C9 C18 1.534(4)
C10 C11 1.378(5)
C10 O4 1.369(4)
C11 C21 1.385(5)
C12 C18 1.526(4)
C12 C19 1.399(5)
C12 C27 1.387(4)
C13 C14 1.550(4)
C13 C28 1.504(4)
C14 C23 1.523(4)
C14 C26 1.553(4)
C15 C20 1.390(4)
C15 O7 1.361(4)
C16 C30 1.316(4)
C17 O2 1.220(4)
C18 C22 1.541(4)
C19 C25 1.389(4)
C19 O9 1.378(4)
C21 O8 1.375(4)
C22 C30 1.483(4)
C23 O1 1.224(4)
C24 C28 1.320(5)
C24 C32 1.490(5)
C24 C37 1.501(5)
C25 C33 1.373(5)
C26 C32 1.536(5)
C26 C34 1.511(5)
C27 C31 1.391(5)
C30 C39 1.513(5)
C31 C33 1.369(5)
C33 O10 1.370(4)
C35 O4 1.422(4)
C41 O6 1.411(4)
C42 C40 1.344(6)
C42 C29 1.379(5)
C40 C38 1.390(7)
C40 O5 1.466(6)
C38 C36 1.406(5)
C36 C34 1.375(5)
C34 C29 1.410(5)
C29 O3 1.373(5)
C44 O3 1.421(5)
C45 O9 1.420(4)
C46 O10 1.428(5)
C47 O7 1.400(5)
C48 O8 1.429(4)
O5 C1A 1.204(6)

loop_
_geom_torsion_atom_site_label_1
_geom_torsion_atom_site_label_2
_geom_torsion_atom_site_label_3
_geom_torsion_atom_site_label_4
_geom_torsion
C7 C1 C8 C9 90.8(4)
C7 C1 C8 C16 -36.8(5)
C7 C1 C21 C11 -2.4(5)
C7 C1 C21 O8 177.7(3)
C7 C3 C10 C11 -0.9(5)
C7 C3 C10 O4 -179.4(3)
C7 C3 C23 C14 -131.0(3)
C7 C3 C23 O1 44.5(5)
C1 C7 C3 C10 -4.9(5)
C1 C7 C3 C23 171.8(3)
C1 C8 C9 C17 -52.7(4)
C1 C8 C9 C18 -178.2(3)
C1 C8 C16 C30 152.8(3)
C1 C21 O8 C48 -172.6(4)
C2 C5 C20 C15 -2.2(6)
C2 C5 O6 C41 178.9(4)
C2 C13 C14 C23 -54.3(4)
C2 C13 C14 C26 -179.9(3)
C2 C13 C28 C24 153.1(3)
C3 C7 C1 C8 -169.4(3)
C3 C7 C1 C21 6.4(5)
C3 C10 C11 C21 4.6(6)
C3 C10 O4 C35 -175.0(4)
C4 C15 C20 C5 2.6(5)
C4 C15 O7 C47 -157.1(4)
C5 C2 C6 C4 5.4(5)
C5 C2 C13 C14 -78.2(4)
C5 C2 C13 C28 153.7(3)
C6 C2 C5 C20 -1.7(5)
C6 C2 C5 O6 179.2(3)
C6 C2 C13 C14 94.3(4)
C6 C2 C13 C28 -33.8(5)
C6 C4 C15 C20 0.8(5)
C6 C4 C15 O7 -176.7(3)
C6 C4 C17 C9 -132.7(3)
C6 C4 C17 O2 42.8(5)
C8 C1 C21 C11 173.5(3)
C8 C1 C21 O8 -6.4(5)
C8 C9 C17 C4 78.1(4)
C8 C9 C17 O2 -97.3(4)
C8 C9 C18 C12 -70.9(3)
C8 C9 C18 C22 55.3(4)
C8 C16 C30 C22 -2.7(5)
C8 C16 C30 C39 179.3(3)
C9 C8 C16 C30 24.4(5)
C9 C18 C22 C30 -34.8(4)
C10 C3 C23 C14 45.3(5)
C10 C3 C23 O1 -139.2(4)
C10 C11 C21 C1 -3.0(6)
C10 C11 C21 O8 176.9(3)
C11 C10 O4 C35 6.6(6)
C11 C21 O8 C48 7.5(6)
C12 C18 C22 C30 89.5(4)
C12 C19 C25 C33 0.0(6)
C12 C19 O9 C45 178.4(3)
C12 C27 C31 C33 1.6(6)
C13 C2 C5 C20 171.2(3)
C13 C2 C5 O6 -7.9(5)
C13 C2 C6 C4 -167.4(3)
C13 C14 C23 C3 79.2(4)
C13 C14 C23 O1 -96.2(4)
C13 C14 C26 C32 56.0(4)
C13 C14 C26 C34 -70.0(4)
C14 C13 C28 C24 24.5(5)
C14 C26 C32 C24 -34.1(4)
C14 C26 C34 C36 101.7(4)
C14 C26 C34 C29 -77.7(4)
C15 C4 C6 C2 -5.0(5)
C15 C4 C17 C9 41.5(5)
C15 C4 C17 O2 -143.0(4)
C16 C8 C9 C17 76.0(4)
C16 C8 C9 C18 -49.5(3)
C17 C4 C6 C2 169.7(3)
C17 C4 C15 C20 -173.4(3)
C17 C4 C15 O7 9.1(5)
C17 C9 C18 C12 162.5(3)
C17 C9 C18 C22 -71.3(4)
C18 C9 C17 C4 -157.5(3)
C18 C9 C17 O2 27.1(4)
C18 C12 C19 C25 -178.2(3)
C18 C12 C19 O9 0.8(5)
C18 C12 C27 C31 177.4(3)
C18 C22 C30 C16 7.7(5)
C18 C22 C30 C39 -174.3(3)
C19 C12 C18 C9 -77.7(4)
C19 C12 C18 C22 156.6(3)
C19 C12 C27 C31 -2.0(5)
C19 C25 C33 C31 -0.4(6)
C19 C25 C33 O10 178.4(3)
C20 C5 O6 C41 -0.2(5)
C20 C15 O7 C47 25.5(5)
C21 C1 C8 C9 -84.8(4)
C21 C1 C8 C16 147.6(3)
C23 C3 C10 C11 -177.2(4)
C23 C3 C10 O4 4.3(6)
C23 C14 C26 C32 -69.8(4)
C23 C14 C26 C34 164.2(3)
C25 C19 O9 C45 -2.6(5)
C25 C33 O10 C46 4.6(6)
C26 C14 C23 C3 -157.2(3)
C26 C14 C23 O1 27.4(5)
C26 C34 C29 C42 179.0(3)
C26 C34 C29 O3 -1.1(5)
C27 C12 C18 C9 102.9(4)
C27 C12 C18 C22 -22.8(5)
C27 C12 C19 C25 1.2(5)
C27 C12 C19 O9 -179.8(3)
C27 C31 C33 C25 -0.3(6)
C27 C31 C33 O10 -179.3(3)
C28 C13 C14 C23 75.0(4)
C28 C13 C14 C26 -50.6(4)
C28 C24 C32 C26 5.7(5)
C31 C33 O10 C46 -176.5(4)
C32 C24 C28 C13 -0.8(6)
C32 C26 C34 C36 -23.6(5)
C32 C26 C34 C29 157.0(3)
C37 C24 C28 C13 -178.5(3)
C37 C24 C32 C26 -176.5(3)
C42 C40 C38 C36 2.7(7)
C42 C40 O5 C1A -170.2(5)
C42 C29 O3 C44 -3.1(6)
C40 C42 C29 C34 2.3(6)
C40 C42 C29 O3 -177.6(4)
C40 C38 C36 C34 -0.8(6)
C38 C40 O5 C1A 14.1(8)
C38 C36 C34 C26 -179.7(3)
C38 C36 C34 C29 -0.3(6)
C36 C34 C29 C42 -0.5(6)
C36 C34 C29 O3 179.4(3)
C34 C26 C32 C24 89.9(4)
C34 C29 O3 C44 177.0(4)
C29 C42 C40 C38 -3.4(7)
C29 C42 C40 O5 -179.3(4)
O4 C10 C11 C21 -177.0(3)
O6 C5 C20 C15 176.8(3)
O7 C15 C20 C5 180.0(3)
O9 C19 C25 C33 -178.9(3)
O5 C40 C38 C36 177.8(4)

loop_
_platon_squeeze_void_nr
_platon_squeeze_void_average_x
_platon_squeeze_void_average_y
_platon_squeeze_void_average_z
_platon_squeeze_void_volume
_platon_squeeze_void_count_electrons
_platon_squeeze_void_content
1 0.500 0.112 0.250 292 38 ' '
2 0.500 -0.112 0.750 292 38 ' '
3 0.000 0.388 0.750 292 38 ' '
4 0.000 0.612 0.250 292 38 ' '
